data_4113443
loop_
_publ_author_name
'David A. Shultz'
'Kira E. Vostrikova'
'Scot H. Bodnar'
'Hyun-Joo Koo'
'Myung-Hwan Whangbo'
'Martin L. Kirk'
'Ezra C. Depperman'
'Jeff W. Kampf'

_publ_section_title
;
 Trends in Metal-Biradical Exchange Interaction for First-Row MII(Nitronyl
 Nitroxide-Semiquinone) Complexes
;
_journal_name_full 'Journal of the American Chemical Society'
_journal_page_first 1607
_journal_page_last 1617
_journal_paper_doi 10.1021/ja020715x
_journal_volume 125
_journal_year 2003
_chemical_formula_moiety 'C17 H25 N2 O4 '
_chemical_formula_sum 'C17 H25 N2 O4'
_chemical_formula_weight 321.39
_chemical_name_systematic ?
_space_group_IT_number 2
_symmetry_cell_setting triclinic
_symmetry_space_group_name_Hall '-P 1'
_symmetry_space_group_name_H-M 'P -1'
_cell_angle_alpha 86.415(9)
_cell_angle_beta 78.737(9)
_cell_angle_gamma 76.502(7)
_cell_formula_units_Z 2
_cell_length_a 6.8165(6)
_cell_length_b 10.0414(9)
_cell_length_c 12.7020(13)
_cell_measurement_reflns_used 25
_cell_measurement_temperature 148
_cell_measurement_theta_max 18.00
_cell_measurement_theta_min 16.00
_cell_volume 828.99(14)
_computing_cell_refinement 'CAD4 Argus'
_computing_data_collection 'CAD4 Argus'
_computing_data_reduction 'NRCVAX DATRD2'
_computing_molecular_graphics NRCVAX
_computing_publication_material 'NRCVAX TABLES Jan 94 Version'
_computing_structure_refinement 'NRCVAX LSTSQ'
_computing_structure_solution SIR92
_diffrn_ambient_temperature 148
_diffrn_measurement_device 'Nonius CAD-4    '
_diffrn_measurement_method 'Omega scan b/P/b        '
_diffrn_radiation_monochromator graphite
_diffrn_radiation_source 'xray tube'
_diffrn_radiation_type 'Molybdenum K\a'
_diffrn_radiation_wavelength .71073
_diffrn_reflns_av_R_equivalents .000
_diffrn_reflns_limit_h_max 8
_diffrn_reflns_limit_h_min -8
_diffrn_reflns_limit_k_max 12
_diffrn_reflns_limit_k_min 0
_diffrn_reflns_limit_l_max 16
_diffrn_reflns_limit_l_min -16
_diffrn_reflns_number 3592
_diffrn_reflns_theta_max 27.00
_diffrn_reflns_theta_min 1.20
_diffrn_standards_decay_% 1.3
_diffrn_standards_interval_time 80
_diffrn_standards_number 3
_exptl_absorpt_coefficient_mu .09
_exptl_absorpt_correction_type none
_exptl_crystal_colour 'dark red'
_exptl_crystal_density_diffrn 1.288
_exptl_crystal_description plates
_exptl_crystal_F_000 346.22
_exptl_crystal_size_max .48
_exptl_crystal_size_mid .40
_exptl_crystal_size_min .06
_refine_diff_density_max .33
_refine_diff_density_min -.23
_refine_ls_extinction_method none
_refine_ls_goodness_of_fit_obs 1.94
_refine_ls_hydrogen_treatment refall
_refine_ls_matrix_type full
_refine_ls_number_parameters 308
_refine_ls_number_reflns 2936
_refine_ls_R_factor_all .037
_refine_ls_R_factor_obs .037
_refine_ls_shift/esd_max .000
_refine_ls_structure_factor_coef F
_refine_ls_weighting_details '1/(\s^2^(F)+ .0002F^2^) '
_refine_ls_wR_factor_all .044
_refine_ls_wR_factor_obs .044
_reflns_number_observed 2939
_reflns_number_total 3592
_reflns_observed_criterion 'Inet > 1.0\s(Inet)'
_cod_data_source_file ja020715x_2.cif
_cod_data_source_block x00050
_cod_original_cell_volume 828.99(13)
_cod_original_formula_sum 'C17 H25 N2 O4 '
_cod_database_code 4113443

loop_
_symmetry_equiv_pos_as_xyz
x,y,z
-x,-y,-z

loop_
_atom_site_label
_atom_site_fract_x
_atom_site_fract_y
_atom_site_fract_z
_atom_site_U_iso_or_equiv
_atom_site_adp_type
_atom_site_type_symbol
O1 .24812(15) .05571(10) .41866(8) .0187(5) Uani O
O2 -.22370(15) .45252(10) .54406(8) .0205(5) Uani O
O3 .50498(15) .05625(11) .75534(8) .0186(5) Uani O
O4 .22064(16) .14351(10) .92101(7) .0168(5) Uani O
N1 .10840(16) .16937(11) .42249(8) .0128(5) Uani n
N2 -.12170(17) .35245(11) .48418(9) .0138(5) Uani n
C1 .02714(20) .24561(13) .51008(10) .0127(6) Uani C
C2 .02999(20) .23505(14) .32406(10) .0130(6) Uani C
C3 -.17526(20) .32981(13) .37837(10) .0135(6) Uani C
C4 .07997(20) .21763(13) .61643(10) .0126(6) Uani C
C5 .2783(2) .14736(13) .62888(11) .0135(6) Uani C
C6 .31965(20) .12443(13) .73154(10) .0132(6) Uani C
C7 .1674(2) .16987(13) .82176(10) .0127(6) Uani C
C8 -.03299(20) .23736(13) .81123(10) .0126(6) Uani C
C9 -.0711(2) .26038(13) .70697(11) .0131(6) Uani C
C21 .0057(2) .12648(15) .25236(11) .0177(7) Uani C
C22 .1879(2) .31369(16) .26513(12) .0181(7) Uani C
C31 -.3530(2) .25628(16) .40554(12) .0196(7) Uani C
C32 -.2387(2) .46564(15) .32075(12) .0189(7) Uani C
C81 -.2024(2) .28161(13) .91013(10) .0139(6) Uani C
C82 -.1361(2) .37626(15) .98010(12) .0197(7) Uani C
C83 -.4045(2) .35884(15) .87748(11) .0174(7) Uani C
C84 -.2442(2) .15402(15) .97616(11) .0183(7) Uani C
H3 .587(3) .017(2) .6990(17) .039(6) Uiso H
H4 .347(3) .0984(20) .9063(15) .032(5) Uiso H
H5 .382(2) .1145(15) .5666(13) .015(4) Uiso H
H9 -.203(2) .3066(16) .6951(12) .013(4) Uiso H
H21a -.066(3) .0582(17) .2923(14) .023(4) Uiso H
H21b -.073(3) .1744(19) .1982(15) .032(5) Uiso H
H21c .142(3) .0741(18) .2159(14) .027(5) Uiso H
H22a .323(3) .2463(17) .2439(13) .020(4) Uiso H
H22b .198(3) .3850(18) .3110(14) .026(4) Uiso H
H22c .146(3) .3534(17) .1986(14) .020(4) Uiso H
H31a -.307(3) .1690(19) .4430(14) .030(5) Uiso H
H31b -.470(3) .3200(18) .4518(15) .030(5) Uiso H
H31c -.399(3) .2371(19) .3408(15) .030(5) Uiso H
H32a -.245(3) .4451(18) .2476(15) .027(5) Uiso H
H32b -.369(3) .5170(18) .3603(14) .025(4) Uiso H
H32c -.132(3) .5201(18) .3144(14) .028(5) Uiso H
H82a -.243(3) .4033(17) 1.0448(14) .024(4) Uiso H
H82b -.119(3) .4658(18) .9390(14) .027(5) Uiso H
H82c -.009(3) .3332(18) 1.0045(14) .028(5) Uiso H
H83a -.459(3) .3029(17) .8322(14) .025(4) Uiso H
H83b -.509(3) .3829(17) .9409(14) .025(4) Uiso H
H83c -.390(2) .4456(17) .8390(13) .019(4) Uiso H
H84a -.284(3) .0889(17) .9307(14) .023(4) Uiso H
H84b -.117(3) .1029(18) 1.0042(14) .026(4) Uiso H
H84c -.358(3) .1811(17) 1.0397(14) .024(4) Uiso H

loop_
_atom_site_aniso_label
_atom_site_aniso_U_11
_atom_site_aniso_U_22
_atom_site_aniso_U_33
_atom_site_aniso_U_12
_atom_site_aniso_U_13
_atom_site_aniso_U_23
_atom_site_aniso_type_symbol
O1 .0181(5) .0173(5) .0165(5) .0070(4) -.0057(4) -.0037(4) O
O2 .0220(5) .0182(5) .0180(5) .0039(4) -.0044(4) -.0064(4) O
O3 .0120(5) .0275(6) .0140(5) .0028(4) -.0052(4) -.0028(4) O
O4 .0155(5) .0222(5) .0123(5) -.0009(4) -.0053(4) .0003(4) O
N1 .0118(5) .0144(6) .0122(5) -.0014(4) -.0039(4) -.0003(4) n
N2 .0136(5) .0142(6) .0132(5) -.0009(4) -.0040(4) -.0016(4) n
C1 .0113(6) .0133(6) .0137(6) -.0029(5) -.0029(5) .0001(5) C
C2 .0125(6) .0151(6) .0116(6) -.0015(5) -.0051(5) .0011(5) C
C3 .0133(6) .0148(7) .0131(6) -.0019(5) -.0054(5) -.0008(5) C
C4 .0136(6) .0125(6) .0125(6) -.0033(5) -.0040(5) .0000(5) C
C5 .0125(6) .0147(7) .0134(6) -.0037(5) -.0018(5) -.0017(5) C
C6 .0107(6) .0133(6) .0162(6) -.0020(5) -.0050(5) -.0007(5) C
C7 .0161(7) .0128(6) .0113(6) -.0049(5) -.0056(5) .0011(5) C
C8 .0126(6) .0117(6) .0141(6) -.0041(5) -.0016(5) -.0023(5) C
C9 .0115(6) .0123(6) .0154(6) -.0014(5) -.0037(5) -.0010(5) C
C21 .0194(7) .0180(7) .0169(7) -.0013(6) -.0084(6) -.0044(6) C
C22 .0169(7) .0222(7) .0164(7) -.0062(6) -.0043(5) .0011(6) C
C31 .0130(7) .0234(8) .0236(8) -.0050(6) -.0050(6) -.0006(6) C
C32 .0226(8) .0163(7) .0169(7) .0008(6) -.0081(6) .0004(5) C
C81 .0146(6) .0139(6) .0125(6) -.0017(5) -.0018(5) -.0016(5) C
C82 .0237(8) .0173(7) .0173(7) -.0005(6) -.0059(6) -.0048(6) C
C83 .0147(7) .0197(7) .0153(7) .0003(6) -.0011(5) -.0020(6) C
C84 .0185(7) .0170(7) .0166(7) -.0026(6) .0007(6) .0009(5) C

loop_
_atom_type_symbol
_atom_type_scat_dispersion_real
_atom_type_scat_dispersion_imag
_atom_type_scat_source
C .003 .002 'International Tables Vol. IV Table 2.2B'
H .000 .000 'International Tables Vol. IV Table 2.2B'
N .006 .003 'International Tables Vol. IV Table 2.2B'
O .011 .006 'International Tables Vol. IV Table 2.2B'

loop_
_geom_angle_atom_site_label_1
_geom_angle_atom_site_label_2
_geom_angle_atom_site_label_3
_geom_angle
C6 O3 H3 111.3(13)
C7 O4 H4 103.2(12)
O1 N1 C1 125.25(11)
O1 N1 C2 122.41(10)
C1 N1 C2 112.23(10)
O2 N2 C1 126.76(11)
O2 N2 C3 121.80(10)
C1 N2 C3 110.98(10)
N1 C1 N2 108.17(11)
N1 C1 C4 126.59(12)
N2 C1 C4 125.19(11)
N1 C2 C3 99.87(10)
N1 C2 C21 110.45(11)
N1 C2 C22 106.87(10)
C3 C2 C21 114.72(11)
C3 C2 C22 113.48(11)
C21 C2 C22 110.66(11)
N2 C3 C2 100.13(10)
N2 C3 C31 105.70(11)
N2 C3 C32 110.51(11)
C2 C3 C31 113.02(11)
C2 C3 C32 115.40(11)
C31 C3 C32 111.11(12)
C1 C4 C5 121.01(12)
C1 C4 C9 119.03(12)
C5 C4 C9 119.96(12)
C4 C5 C6 118.42(12)
C4 C5 H5 120.2(9)
C6 C5 H5 121.3(9)
O3 C6 C5 124.56(12)
O3 C6 C7 114.40(11)
C5 C6 C7 121.03(12)
O4 C7 C6 117.53(11)
O4 C7 C8 121.01(12)
C6 C7 C8 121.45(11)
C7 C8 C9 116.58(12)
C7 C8 C81 121.52(11)
C9 C8 C81 121.89(12)
C4 C9 C8 122.52(12)
C4 C9 H9 117.3(9)
C8 C9 H9 120.2(9)
C2 C21 H21a 113.1(10)
C2 C21 H21b 107.3(10)
C2 C21 H21c 110.7(10)
H21a C21 H21b 109.5(15)
H21a C21 H21c 106.3(14)
H21b C21 H21c 109.8(14)
C2 C22 H22a 108.3(9)
C2 C22 H22b 109.8(10)
C2 C22 H22c 109.3(10)
H22a C22 H22b 112.0(14)
H22a C22 H22c 106.6(13)
H22b C22 H22c 110.7(14)
C3 C31 H31a 109.1(11)
C3 C31 H31b 106.9(10)
C3 C31 H31c 111.6(11)
H31a C31 H31b 112.0(14)
H31a C31 H31c 108.8(15)
H31b C31 H31c 108.5(15)
C3 C32 H32a 107.3(10)
C3 C32 H32b 109.3(10)
C3 C32 H32c 110.8(10)
H32a C32 H32b 113.4(14)
H32a C32 H32c 106.3(15)
H32b C32 H32c 109.8(14)
C8 C81 C82 110.22(11)
C8 C81 C83 111.52(11)
C8 C81 C84 109.54(11)
C82 C81 C83 108.16(11)
C82 C81 C84 109.68(11)
C83 C81 C84 107.67(11)
C81 C82 H82a 110.6(10)
C81 C82 H82b 110.7(10)
C81 C82 H82c 112.6(11)
H82a C82 H82b 106.3(13)
H82a C82 H82c 107.4(14)
H82b C82 H82c 108.9(14)
C81 C83 H83a 112.9(9)
C81 C83 H83b 109.8(10)
C81 C83 H83c 111.4(9)
H83a C83 H83b 106.6(14)
H83a C83 H83c 109.1(13)
H83b C83 H83c 106.7(14)
C81 C84 H84a 110.8(9)
C81 C84 H84b 110.7(10)
C81 C84 H84c 110.5(10)
H84a C84 H84b 108.0(13)
H84a C84 H84c 108.9(14)
H84b C84 H84c 107.8(14)

loop_
_geom_bond_atom_site_label_1
_geom_bond_atom_site_label_2
_geom_bond_distance
O1 N1 1.3013(14)
O2 N2 1.2784(14)
O3 C6 1.3695(16)
O3 H3 .87(2)
O4 C7 1.3724(15)
O4 H4 .86(2)
N1 C1 1.3411(17)
N1 C2 1.5090(16)
N2 C1 1.3663(17)
N2 C3 1.5033(17)
C1 C4 1.4590(18)
C2 C3 1.5564(18)
C2 C21 1.5207(19)
C2 C22 1.5330(20)
C3 C31 1.5344(20)
C3 C32 1.5187(19)
C4 C5 1.4052(18)
C4 C9 1.4000(18)
C5 C6 1.3815(19)
C5 H5 .969(16)
C6 C7 1.4067(18)
C7 C8 1.4036(18)
C8 C9 1.3938(18)
C8 C81 1.5402(18)
C9 H9 .945(16)
C21 H21a .990(18)
C21 H21b .989(20)
C21 H21c .994(19)
C22 H22a 1.007(17)
C22 H22b .975(19)
C22 H22c .976(17)
C31 H31a .985(19)
C31 H31b 1.009(19)
C31 H31c .980(19)
C32 H32a .975(19)
C32 H32b .973(18)
C32 H32c .996(20)
C81 C82 1.5363(20)
C81 C83 1.5348(19)
C81 C84 1.5391(19)
C82 H82a .992(18)
C82 H82b 1.030(18)
C82 H82c .975(19)
C83 H83a 1.002(18)
C83 H83b .968(19)
C83 H83c .989(17)
C84 H84a 1.014(18)
C84 H84b 1.013(18)
C84 H84c 1.005(18)
